data_2243917
loop_
_publ_author_name
'Ward, Cassandra L.'
'Allen, Matthew J.'
'Lutter, Jacob C.'

_publ_section_title
;
 Hexa-\m-acetato-chlorido(\m-<i>N</i>,2-dioxodobenzene-1-carboximidato)-\m~3~-oxido-tetrairon(III)--water
 (1/1) and
 hexa-\m-acetato-(\m-<i>N</i>,2-dioxodobenzene-1-carboximidato)fluorido-\m~3~-oxido-tripyridinetetrairon(III)--pyridine--water
 (1/1/0.24)
;
_journal_issue 10
_journal_name_full 'Acta Crystallographica Section E'
_journal_page_first 1003
_journal_page_last 1009
_journal_paper_doi 10.1107/S2056989021009208
_journal_volume 77
_journal_year 2021
_chemical_formula_iupac '[Fe4 (C2 H3 O2)6 (C7 H4 O3) Cl O (C5 H5 N)3], H2 O'
_chemical_formula_moiety 'C34 H37 Cl Fe4 N4 O16, (H2 O)'
_chemical_formula_sum 'C34 H39 Cl Fe4 N4 O17'
_chemical_formula_weight 1034.54
_chemical_melting_point 238
_chemical_name_systematic
'Hexa-\m-acetato-chlorido(\m-<i>N</i>,2-dioxodobenzene-1-carboximidato)-\m~3~-oxido-tetrairon(III)--water (1/1)'
_space_group_crystal_system monoclinic
_space_group_IT_number 4
_space_group_name_Hall 'P 2yb'
_space_group_name_H-M_alt 'P 1 21 1'
_atom_sites_solution_hydrogens mixed
_atom_sites_solution_primary dual
_atom_sites_solution_secondary difmap
_audit_creation_method SHELXL-2018/3
_cell_angle_alpha 90
_cell_angle_beta 115.4490(10)
_cell_angle_gamma 90
_cell_formula_units_Z 2
_cell_length_a 11.8460(6)
_cell_length_b 15.5041(7)
_cell_length_c 12.6425(6)
_cell_measurement_reflns_used 9996
_cell_measurement_temperature 100(2)
_cell_measurement_theta_max 24.86
_cell_measurement_theta_min 2.31
_cell_volume 2096.64(17)
_computing_cell_refinement
;
SAINT (Bruker, 2001)
;
_computing_data_collection
;
APEX2 (Bruker, 2004)
;
_computing_data_reduction
;
SAINT (Bruker, 2001)
;
_computing_molecular_graphics
;
SHELXTL (Sheldrick, 2008)
;
_computing_publication_material
;
SHELXTL (Sheldrick, 2008)
;
_computing_structure_refinement
;
<i>SHELXL2018/3</i> (Sheldrick, 2015b)
;
_computing_structure_solution
;
<i>SHELXT2018/3</i> (Sheldrick, 2015a)
;
_diffrn_ambient_temperature 100(2)
_diffrn_measured_fraction_theta_full 1.000
_diffrn_measured_fraction_theta_max 0.998
_diffrn_measurement_device_type 'Bruker APEXII CCD'
_diffrn_measurement_method '\f and \w scans'
_diffrn_radiation_type MoK\a
_diffrn_radiation_wavelength 0.71073
_diffrn_reflns_av_R_equivalents 0.0483
_diffrn_reflns_av_unetI/netI 0.0406
_diffrn_reflns_limit_h_max 14
_diffrn_reflns_limit_h_min -14
_diffrn_reflns_limit_k_max 19
_diffrn_reflns_limit_k_min -19
_diffrn_reflns_limit_l_max 15
_diffrn_reflns_limit_l_min -15
_diffrn_reflns_number 52843
_diffrn_reflns_theta_full 25.242
_diffrn_reflns_theta_max 26.445
_diffrn_reflns_theta_min 1.904
_exptl_absorpt_coefficient_mu 1.496
_exptl_absorpt_correction_T_max 0.7454
_exptl_absorpt_correction_T_min 0.6875
_exptl_absorpt_correction_type multi-scan
_exptl_absorpt_process_details
;
(SADABS; Krause <i>et al.</i>,  2015)
;
_exptl_crystal_colour 'dark brown'
_exptl_crystal_density_diffrn 1.639
_exptl_crystal_description block
_exptl_crystal_F_000 1056
_exptl_crystal_size_max 0.28
_exptl_crystal_size_mid 0.28
_exptl_crystal_size_min 0.14
_refine_diff_density_max 0.426
_refine_diff_density_min -0.341
_refine_ls_abs_structure_details
;
 Refined as an inversion twin
;
_refine_ls_abs_structure_Flack 0.014(16)
_refine_ls_extinction_method none
_refine_ls_goodness_of_fit_ref 1.059
_refine_ls_hydrogen_treatment mixed
_refine_ls_matrix_type full
_refine_ls_number_parameters 570
_refine_ls_number_reflns 8621
_refine_ls_number_restraints 7
_refine_ls_restrained_S_all 1.059
_refine_ls_R_factor_all 0.0397
_refine_ls_R_factor_gt 0.0327
_refine_ls_shift/su_max 0.000
_refine_ls_shift/su_mean 0.000
_refine_ls_structure_factor_coef Fsqd
_refine_ls_weighting_details 'w=1/[\s^2^(Fo^2^)+(0.0296P)^2^+1.4211P] where P=(Fo^2^+2Fc^2^)/3'
_refine_ls_weighting_scheme calc
_refine_ls_wR_factor_gt 0.0688
_refine_ls_wR_factor_ref 0.0713
_reflns_number_gt 7877
_reflns_number_total 8621
_reflns_threshold_expression 'I > 2\s(I)'
_cod_data_source_file zl5012sup1.cif
_cod_data_source_block 1-Cl
_cod_depositor_comments 'Adding full bibliography for 2243916--2243917.cif.'
_cod_original_sg_symbol_H-M 'P 21'
_cod_database_code 2243917
_shelx_space_group_comment
;
The symmetry employed for this shelxl refinement is uniquely defined
by the following loop, which should always be used as a source of
symmetry information in preference to the above space-group names.
They are only intended as comments.
;

loop_
_space_group_symop_operation_xyz
'x, y, z'
'-x, y+1/2, -z'

loop_
_atom_site_type_symbol
_atom_site_label
_atom_site_fract_x
_atom_site_fract_y
_atom_site_fract_z
_atom_site_U_iso_or_equiv
_atom_site_adp_type
_atom_site_calc_flag
_atom_site_occupancy
_atom_site_disorder_assembly
_atom_site_disorder_group
Cl Cl1 -0.46846(12) 0.72584(9) 0.49062(11) 0.0297(3) Uani d 1 . .
Fe Fe2 0.12283(6) 0.75827(4) 0.96279(6) 0.01283(15) Uani d 1 . .
Fe Fe4 0.08443(6) 0.69044(4) 0.70471(6) 0.01401(15) Uani d 1 . .
Fe Fe1 -0.25727(6) 0.71218(4) 0.60363(6) 0.01778(16) Uani d 1 . .
Fe Fe3 0.28619(6) 0.84403(4) 0.83141(6) 0.01368(15) Uani d 1 . .
C C1 -0.1641(4) 0.7441(3) 0.8433(4) 0.0134(10) Uani d 1 . .
C C2 -0.1680(4) 0.7585(3) 0.9578(4) 0.0132(9) Uani d 1 . .
C C3 -0.2869(5) 0.7669(3) 0.9550(5) 0.0205(11) Uani d 1 . .
H H3 -0.358389 0.767725 0.881605 0.025 Uiso calc 1 . .
C C4 -0.3023(5) 0.7740(4) 1.0561(5) 0.0254(12) Uani d 1 . .
H H4 -0.383326 0.780059 1.053180 0.031 Uiso calc 1 . .
C C5 -0.1969(5) 0.7722(3) 1.1630(5) 0.0245(12) Uani d 1 . .
H H5 -0.206497 0.775901 1.233706 0.029 Uiso calc 1 . .
C C6 -0.0793(5) 0.7651(3) 1.1678(4) 0.0195(11) Uani d 1 . .
H H6 -0.008649 0.764313 1.241787 0.023 Uiso calc 1 . .
C C7 -0.0619(5) 0.7589(3) 1.0642(4) 0.0155(9) Uani d 1 . .
C C16 0.1488(5) 0.5709(3) 0.9094(4) 0.0188(11) Uani d 1 . .
C C17 0.1697(6) 0.4792(4) 0.9525(5) 0.0346(14) Uani d 1 . .
H H17A 0.187704 0.477933 1.035774 0.052 Uiso calc 1 . .
H H17B 0.240496 0.454736 0.942055 0.052 Uiso calc 1 . .
H H17C 0.094403 0.445083 0.907825 0.052 Uiso calc 1 . .
C C10 0.3908(5) 0.8117(3) 1.0937(4) 0.0198(11) Uani d 1 . .
C C11 0.5042(5) 0.8197(4) 1.2090(5) 0.0342(15) Uani d 1 . .
H H11A 0.575040 0.840336 1.195386 0.051 Uiso calc 1 . .
H H11B 0.524424 0.763221 1.247435 0.051 Uiso calc 1 . .
H H11C 0.486972 0.860736 1.259151 0.051 Uiso calc 1 . .
C C8 0.1256(5) 0.9514(3) 0.9086(4) 0.0171(10) Uani d 1 . .
C C9 0.0811(6) 1.0401(3) 0.9203(5) 0.0294(13) Uani d 1 . .
H H9A -0.005582 1.037004 0.910108 0.044 Uiso calc 1 . .
H H9B 0.085787 1.078003 0.860182 0.044 Uiso calc 1 . .
H H9C 0.134156 1.063301 0.998078 0.044 Uiso calc 1 . .
C C14 0.1095(4) 0.8432(3) 0.5730(4) 0.0168(10) Uani d 1 . .
C C15 0.0728(5) 0.8871(4) 0.4569(4) 0.0276(13) Uani d 1 . .
H H15A -0.001668 0.859109 0.397687 0.041 Uiso calc 1 . .
H H15B 0.141664 0.882858 0.433746 0.041 Uiso calc 1 . .
H H15C 0.054627 0.947974 0.463693 0.041 Uiso calc 1 . .
C C12 0.3554(5) 0.6848(3) 0.7421(4) 0.0198(10) Uani d 1 . .
C C13 0.4548(5) 0.6284(4) 0.7343(5) 0.0305(13) Uani d 1 . .
H H13A 0.502815 0.661681 0.701670 0.046 Uiso calc 1 . .
H H13B 0.415516 0.578984 0.683336 0.046 Uiso calc 1 . .
H H13C 0.510937 0.607745 0.812649 0.046 Uiso calc 1 . .
C C18 -0.1213(5) 0.6292(3) 0.4774(4) 0.0192(11) Uani d 1 . .
C C19 -0.1451(6) 0.5866(4) 0.3639(4) 0.0327(14) Uani d 1 . .
H H19A -0.202946 0.538237 0.350530 0.049 Uiso calc 1 . .
H H19B -0.066066 0.565132 0.366613 0.049 Uiso calc 1 . .
H H19C -0.181915 0.628372 0.299934 0.049 Uiso calc 1 . .
C C30 0.4475(5) 1.0113(4) 0.8995(5) 0.0286(13) Uani d 1 . .
H H30 0.412411 1.015750 0.954165 0.034 Uiso calc 1 . .
C C31 0.5223(5) 1.0776(4) 0.8928(5) 0.0348(14) Uani d 1 . .
H H31 0.537259 1.126859 0.941708 0.042 Uiso calc 1 . .
C C32 0.5751(6) 1.0719(4) 0.8145(5) 0.0385(16) Uani d 1 . .
H H32 0.625285 1.117159 0.807069 0.046 Uiso calc 1 . .
C C33 0.5522(5) 0.9987(4) 0.7481(5) 0.0323(14) Uani d 1 . .
H H33 0.589537 0.991713 0.695426 0.039 Uiso calc 1 . .
C C34 0.4756(5) 0.9350(4) 0.7568(4) 0.0247(12) Uani d 1 . .
H H34 0.459736 0.885358 0.708364 0.030 Uiso calc 1 . .
C C20 -0.1920(5) 0.5370(3) 0.7353(4) 0.0241(12) Uani d 1 . .
H H20 -0.125234 0.570544 0.789816 0.029 Uiso calc 1 . .
C C21 -0.2018(5) 0.4517(4) 0.7622(5) 0.0286(13) Uani d 1 . .
H H21 -0.143450 0.427567 0.833943 0.034 Uiso calc 1 . .
C C22 -0.2970(5) 0.4025(4) 0.6837(5) 0.0291(13) Uani d 1 . .
H H22 -0.305480 0.343694 0.699843 0.035 Uiso calc 1 . .
C C23 -0.3809(6) 0.4403(4) 0.5798(5) 0.0368(15) Uani d 1 . .
H H23 -0.447467 0.407585 0.523709 0.044 Uiso calc 1 . .
C C24 -0.3659(5) 0.5263(4) 0.5595(5) 0.0302(13) Uani d 1 . .
H H24 -0.423884 0.552129 0.488893 0.036 Uiso calc 1 . .
C C25 -0.2080(8) 0.9070(4) 0.6453(6) 0.051(2) Uani d 1 . .
H H25 -0.203735 0.891707 0.719715 0.062 Uiso calc 1 . .
C C26 -0.1904(9) 0.9928(5) 0.6251(7) 0.073(3) Uani d 1 . .
H H26 -0.175730 1.035107 0.683979 0.088 Uiso calc 1 . .
C C27 -0.1947(8) 1.0154(6) 0.5189(8) 0.067(3) Uani d 1 . .
H H27 -0.181755 1.073511 0.502907 0.080 Uiso calc 1 . .
C C28 -0.2185(6) 0.9516(6) 0.4351(7) 0.052(2) Uani d 1 . .
H H28 -0.223206 0.965351 0.360092 0.063 Uiso calc 1 . .
C C29 -0.2350(6) 0.8685(4) 0.4624(5) 0.0359(15) Uani d 1 . .
H H29 -0.250573 0.825214 0.404569 0.043 Uiso calc 1 . .
N N1 -0.0574(4) 0.7339(2) 0.8375(3) 0.0140(8) Uani d 1 . .
N N4 0.4229(4) 0.9407(3) 0.8313(4) 0.0196(9) Uani d 1 . .
N N2 -0.2723(4) 0.5746(3) 0.6361(4) 0.0206(9) Uani d 1 . .
N N3 -0.2304(4) 0.8448(3) 0.5661(4) 0.0254(10) Uani d 1 . .
O O1 -0.0757(3) 0.7135(2) 0.7220(2) 0.0147(7) Uani d 1 . .
O O2 -0.2688(3) 0.7401(2) 0.7496(3) 0.0182(8) Uani d 1 . .
O O3 0.0537(3) 0.7516(2) 1.0747(3) 0.0164(7) Uani d 1 . .
O O16 0.1694(3) 0.7641(2) 0.8334(3) 0.0143(7) Uani d 1 . .
O O12 0.1617(3) 0.6289(2) 0.9829(3) 0.0205(8) Uani d 1 . .
O O13 0.1159(3) 0.5825(2) 0.8016(3) 0.0208(8) Uani d 1 . .
O O6 0.2944(3) 0.7771(2) 1.0935(3) 0.0216(8) Uani d 1 . .
O O7 0.4011(3) 0.8406(2) 1.0054(3) 0.0204(7) Uani d 1 . .
O O4 0.0908(3) 0.8899(2) 0.9526(3) 0.0191(8) Uani d 1 . .
O O5 0.1963(3) 0.9458(2) 0.8581(3) 0.0196(7) Uani d 1 . .
O O10 0.0420(3) 0.7825(2) 0.5788(3) 0.0178(7) Uani d 1 . .
O O11 0.2077(3) 0.8700(2) 0.6584(3) 0.0182(8) Uani d 1 . .
O O8 0.2429(3) 0.6626(2) 0.6858(3) 0.0207(8) Uani d 1 . .
O O9 0.3926(3) 0.7530(2) 0.8034(3) 0.0192(7) Uani d 1 . .
O O15 -0.0180(3) 0.6149(2) 0.5639(3) 0.0213(8) Uani d 1 . .
O O14 -0.2075(3) 0.6755(2) 0.4795(3) 0.0232(8) Uani d 1 . .
O O17 0.2126(7) 0.6698(6) 0.2870(8) 0.076(4) Uani d 0.715(13) A 1
H H17D 0.289(5) 0.680(9) 0.332(10) 0.115 Uiso d 0.715(13) A 1
H H17E 0.181(10) 0.704(7) 0.230(8) 0.115 Uiso d 0.715(13) A 1
O O17A 0.2102(17) 0.6965(16) 0.3790(16) 0.061(7) Uani d 0.285(13) A 2
H H17F 0.269(19) 0.670(18) 0.434(16) 0.091 Uiso d 0.285(13) A 2
H H17G 0.16(2) 0.71(2) 0.41(2) 0.091 Uiso d 0.285(13) A 2

loop_
_atom_site_aniso_label
_atom_site_aniso_U_11
_atom_site_aniso_U_22
_atom_site_aniso_U_33
_atom_site_aniso_U_12
_atom_site_aniso_U_13
_atom_site_aniso_U_23
Cl1 0.0217(6) 0.0401(8) 0.0221(6) -0.0020(6) 0.0044(5) 0.0074(6)
Fe2 0.0166(3) 0.0122(3) 0.0120(3) -0.0007(3) 0.0084(3) -0.0021(3)
Fe4 0.0166(3) 0.0132(3) 0.0144(3) -0.0023(3) 0.0087(3) -0.0046(3)
Fe1 0.0165(3) 0.0243(4) 0.0122(3) -0.0019(3) 0.0058(3) 0.0018(3)
Fe3 0.0163(3) 0.0135(3) 0.0128(3) -0.0024(3) 0.0078(3) -0.0021(3)
C1 0.017(2) 0.010(2) 0.016(2) 0.0008(19) 0.009(2) 0.0005(17)
C2 0.021(2) 0.008(2) 0.015(2) 0.000(2) 0.012(2) 0.0008(19)
C3 0.021(3) 0.017(3) 0.028(3) -0.004(2) 0.015(2) -0.005(2)
C4 0.024(3) 0.029(3) 0.033(3) -0.006(2) 0.021(3) -0.011(2)
C5 0.034(3) 0.024(3) 0.024(3) -0.002(2) 0.020(3) -0.004(2)
C6 0.031(3) 0.017(3) 0.015(2) -0.005(2) 0.015(2) -0.001(2)
C7 0.026(3) 0.006(2) 0.019(2) 0.001(2) 0.014(2) -0.0007(19)
C16 0.017(3) 0.015(3) 0.024(3) 0.000(2) 0.009(2) -0.002(2)
C17 0.054(4) 0.018(3) 0.028(3) 0.005(3) 0.013(3) 0.002(2)
C10 0.020(3) 0.023(3) 0.021(3) 0.007(2) 0.012(2) 0.000(2)
C11 0.022(3) 0.066(5) 0.017(3) -0.001(3) 0.010(2) -0.002(3)
C8 0.021(3) 0.015(2) 0.014(2) 0.001(2) 0.006(2) -0.0025(19)
C9 0.042(3) 0.015(3) 0.038(3) 0.006(3) 0.024(3) 0.001(2)
C14 0.021(3) 0.019(2) 0.017(2) -0.002(2) 0.014(2) -0.002(2)
C15 0.031(3) 0.037(3) 0.012(3) -0.012(3) 0.007(2) 0.001(2)
C12 0.021(3) 0.022(3) 0.020(2) -0.003(2) 0.012(2) -0.004(2)
C13 0.028(3) 0.025(3) 0.045(4) -0.001(2) 0.022(3) -0.010(3)
C18 0.027(3) 0.015(3) 0.016(3) -0.009(2) 0.009(2) -0.001(2)
C19 0.052(4) 0.026(3) 0.015(3) 0.006(3) 0.009(3) -0.005(2)
C30 0.029(3) 0.027(3) 0.029(3) -0.009(2) 0.012(3) -0.007(2)
C31 0.031(3) 0.024(3) 0.041(4) -0.013(3) 0.007(3) -0.004(3)
C32 0.030(3) 0.042(4) 0.033(3) -0.016(3) 0.003(3) 0.007(3)
C33 0.026(3) 0.044(4) 0.022(3) -0.011(3) 0.005(3) 0.007(3)
C34 0.025(3) 0.032(3) 0.018(3) -0.005(2) 0.010(2) 0.005(2)
C20 0.031(3) 0.023(3) 0.016(3) -0.004(2) 0.008(2) 0.001(2)
C21 0.036(3) 0.028(3) 0.024(3) -0.003(3) 0.015(3) 0.006(2)
C22 0.038(3) 0.024(3) 0.029(3) -0.004(3) 0.018(3) 0.002(2)
C23 0.040(4) 0.029(3) 0.035(3) -0.015(3) 0.010(3) -0.004(3)
C24 0.031(3) 0.031(3) 0.020(3) -0.010(3) 0.003(3) -0.003(2)
C25 0.079(5) 0.038(4) 0.026(3) -0.016(4) 0.011(4) 0.014(3)
C26 0.101(7) 0.043(5) 0.046(5) -0.031(5) 0.004(5) 0.013(4)
C27 0.060(5) 0.060(5) 0.066(5) -0.013(4) 0.013(4) 0.041(5)
C28 0.034(4) 0.080(6) 0.051(4) 0.021(4) 0.026(3) 0.047(4)
C29 0.036(3) 0.045(4) 0.033(3) 0.018(3) 0.021(3) 0.023(3)
N1 0.018(2) 0.015(2) 0.0102(18) -0.0002(16) 0.0081(16) -0.0008(15)
N4 0.017(2) 0.022(2) 0.017(2) -0.0036(18) 0.0053(18) -0.0004(18)
N2 0.024(2) 0.024(2) 0.014(2) -0.0051(19) 0.0081(19) -0.0025(17)
N3 0.024(2) 0.030(3) 0.022(2) -0.001(2) 0.0095(19) 0.010(2)
O1 0.0172(16) 0.0210(18) 0.0071(14) -0.0009(14) 0.0062(13) -0.0020(13)
O2 0.0154(17) 0.024(2) 0.0163(17) -0.0009(14) 0.0078(14) 0.0014(14)
O3 0.0202(17) 0.0175(17) 0.0138(16) 0.0008(15) 0.0097(14) -0.0008(14)
O16 0.0166(17) 0.0129(17) 0.0150(16) 0.0017(14) 0.0083(14) 0.0001(14)
O12 0.027(2) 0.0153(18) 0.0218(19) 0.0031(15) 0.0130(16) 0.0024(15)
O13 0.027(2) 0.0151(18) 0.0211(19) -0.0010(15) 0.0110(16) -0.0016(14)
O6 0.0217(19) 0.028(2) 0.0166(18) -0.0034(16) 0.0097(16) -0.0021(15)
O7 0.0196(18) 0.0269(19) 0.0148(17) -0.0044(16) 0.0075(14) -0.0033(15)
O4 0.029(2) 0.0138(18) 0.0187(18) -0.0010(15) 0.0140(16) -0.0011(14)
O5 0.0238(19) 0.0136(17) 0.0241(19) -0.0008(15) 0.0128(16) 0.0004(14)
O10 0.0186(18) 0.0202(18) 0.0143(17) -0.0048(14) 0.0069(15) -0.0021(13)
O11 0.0226(19) 0.0199(19) 0.0113(17) -0.0067(15) 0.0066(15) -0.0037(14)
O8 0.0207(19) 0.0213(19) 0.0242(19) -0.0028(15) 0.0135(16) -0.0108(15)
O9 0.0197(17) 0.0185(18) 0.0225(18) -0.0017(15) 0.0120(15) -0.0064(15)
O15 0.028(2) 0.0177(19) 0.0164(18) -0.0035(15) 0.0073(16) -0.0070(14)
O14 0.0224(19) 0.031(2) 0.0153(17) -0.0058(17) 0.0076(15) -0.0001(15)
O17 0.062(5) 0.106(8) 0.076(7) 0.042(5) 0.043(5) 0.068(6)
O17A 0.047(11) 0.094(16) 0.048(12) -0.002(11) 0.027(9) 0.016(11)

loop_
_atom_type_symbol
_atom_type_description
_atom_type_scat_dispersion_real
_atom_type_scat_dispersion_imag
_atom_type_scat_source
C C 0.0033 0.0016 'International Tables Vol C Tables 4.2.6.8 and 6.1.1.4'
H H 0.0000 0.0000 'International Tables Vol C Tables 4.2.6.8 and 6.1.1.4'
N N 0.0061 0.0033 'International Tables Vol C Tables 4.2.6.8 and 6.1.1.4'
O O 0.0106 0.0060 'International Tables Vol C Tables 4.2.6.8 and 6.1.1.4'
Cl Cl 0.1484 0.1585 'International Tables Vol C Tables 4.2.6.8 and 6.1.1.4'
Fe Fe 0.3463 0.8444 'International Tables Vol C Tables 4.2.6.8 and 6.1.1.4'

loop_
_geom_angle_atom_site_label_1
_geom_angle_atom_site_label_2
_geom_angle_atom_site_label_3
_geom_angle_site_symmetry_1
_geom_angle_site_symmetry_3
_geom_angle
_geom_angle_publ_flag
O3 Fe2 O16 . . 172.17(14) y
O3 Fe2 O6 . . 90.17(14) y
O16 Fe2 O6 . . 97.63(13) y
O3 Fe2 O12 . . 90.00(14) y
O16 Fe2 O12 . . 91.14(14) y
O6 Fe2 O12 . . 86.91(14) y
O3 Fe2 O4 . . 88.54(14) y
O16 Fe2 O4 . . 90.71(13) y
O6 Fe2 O4 . . 90.10(14) y
O12 Fe2 O4 . . 176.67(15) y
O3 Fe2 N1 . . 85.84(14) y
O16 Fe2 N1 . . 86.39(14) y
O6 Fe2 N1 . . 175.53(15) y
O12 Fe2 N1 . . 91.08(15) y
O4 Fe2 N1 . . 91.80(15) y
O16 Fe4 O13 . . 95.04(14) y
O16 Fe4 O1 . . 88.71(13) y
O13 Fe4 O1 . . 91.05(14) y
O16 Fe4 O10 . . 96.37(13) y
O13 Fe4 O10 . . 168.28(14) y
O1 Fe4 O10 . . 91.88(13) y
O16 Fe4 O8 . . 93.00(13) y
O13 Fe4 O8 . . 87.50(14) y
O1 Fe4 O8 . . 177.85(14) y
O10 Fe4 O8 . . 89.23(14) y
O16 Fe4 O15 . . 176.24(14) y
O13 Fe4 O15 . . 86.51(14) y
O1 Fe4 O15 . . 87.84(14) y
O10 Fe4 O15 . . 82.26(13) y
O8 Fe4 O15 . . 90.48(14) y
O2 Fe1 O14 . . 167.24(14) y
O2 Fe1 O1 . . 77.46(12) y
O14 Fe1 O1 . . 90.32(13) y
O2 Fe1 N3 . . 94.22(15) y
O14 Fe1 N3 . . 88.66(16) y
O1 Fe1 N3 . . 86.72(15) y
O2 Fe1 N2 . . 89.67(15) y
O14 Fe1 N2 . . 86.85(16) y
O1 Fe1 N2 . . 90.99(15) y
N3 Fe1 N2 . . 174.96(17) y
O2 Fe1 Cl1 . . 93.87(10) y
O14 Fe1 Cl1 . . 98.56(11) y
O1 Fe1 Cl1 . . 170.45(10) y
N3 Fe1 Cl1 . . 89.97(12) y
N2 Fe1 Cl1 . . 92.98(12) y
O16 Fe3 O5 . . 93.99(14) y
O16 Fe3 O11 . . 98.53(13) y
O5 Fe3 O11 . . 89.69(14) y
O16 Fe3 O9 . . 93.46(14) y
O5 Fe3 O9 . . 172.54(14) y
O11 Fe3 O9 . . 88.91(14) y
O16 Fe3 O7 . . 97.10(14) y
O5 Fe3 O7 . . 89.76(14) y
O11 Fe3 O7 . . 164.36(14) y
O9 Fe3 O7 . . 89.61(14) y
O16 Fe3 N4 . . 178.69(15) y
O5 Fe3 N4 . . 84.80(15) y
O11 Fe3 N4 . . 81.96(14) y
O9 Fe3 N4 . . 87.76(15) y
O7 Fe3 N4 . . 82.43(15) y
O2 C1 N1 . . 120.8(4) ?
O2 C1 C2 . . 118.6(4) ?
N1 C1 C2 . . 120.6(4) ?
C7 C2 C3 . . 120.3(4) ?
C7 C2 C1 . . 123.3(4) ?
C3 C2 C1 . . 116.2(4) ?
C4 C3 C2 . . 121.3(5) ?
C4 C3 H3 . . 119.4 ?
C2 C3 H3 . . 119.4 ?
C3 C4 C5 . . 118.8(5) ?
C3 C4 H4 . . 120.6 ?
C5 C4 H4 . . 120.6 ?
C6 C5 C4 . . 120.9(5) ?
C6 C5 H5 . . 119.5 ?
C4 C5 H5 . . 119.5 ?
C5 C6 C7 . . 120.9(5) ?
C5 C6 H6 . . 119.5 ?
C7 C6 H6 . . 119.5 ?
O3 C7 C2 . . 124.2(4) ?
O3 C7 C6 . . 118.0(4) ?
C2 C7 C6 . . 117.7(4) ?
O12 C16 O13 . . 125.6(4) ?
O12 C16 C17 . . 117.4(5) ?
O13 C16 C17 . . 117.0(4) ?
C16 C17 H17A . . 109.5 ?
C16 C17 H17B . . 109.5 ?
H17A C17 H17B . . 109.5 ?
C16 C17 H17C . . 109.5 ?
H17A C17 H17C . . 109.5 ?
H17B C17 H17C . . 109.5 ?
O7 C10 O6 . . 125.7(5) ?
O7 C10 C11 . . 116.3(5) ?
O6 C10 C11 . . 117.9(5) ?
C10 C11 H11A . . 109.5 ?
C10 C11 H11B . . 109.5 ?
H11A C11 H11B . . 109.5 ?
C10 C11 H11C . . 109.5 ?
H11A C11 H11C . . 109.5 ?
H11B C11 H11C . . 109.5 ?
O5 C8 O4 . . 126.0(4) ?
O5 C8 C9 . . 116.9(5) ?
O4 C8 C9 . . 117.1(4) ?
C8 C9 H9A . . 109.5 ?
C8 C9 H9B . . 109.5 ?
H9A C9 H9B . . 109.5 ?
C8 C9 H9C . . 109.5 ?
H9A C9 H9C . . 109.5 ?
H9B C9 H9C . . 109.5 ?
O10 C14 O11 . . 124.7(4) ?
O10 C14 C15 . . 118.1(4) ?
O11 C14 C15 . . 117.2(4) ?
C14 C15 H15A . . 109.5 ?
C14 C15 H15B . . 109.5 ?
H15A C15 H15B . . 109.5 ?
C14 C15 H15C . . 109.5 ?
H15A C15 H15C . . 109.5 ?
H15B C15 H15C . . 109.5 ?
O8 C12 O9 . . 125.3(5) ?
O8 C12 C13 . . 118.2(5) ?
O9 C12 C13 . . 116.5(4) ?
C12 C13 H13A . . 109.5 ?
C12 C13 H13B . . 109.5 ?
H13A C13 H13B . . 109.5 ?
C12 C13 H13C . . 109.5 ?
H13A C13 H13C . . 109.5 ?
H13B C13 H13C . . 109.5 ?
O14 C18 O15 . . 125.1(5) ?
O14 C18 C19 . . 117.0(5) ?
O15 C18 C19 . . 117.9(5) ?
C18 C19 H19A . . 109.5 ?
C18 C19 H19B . . 109.5 ?
H19A C19 H19B . . 109.5 ?
C18 C19 H19C . . 109.5 ?
H19A C19 H19C . . 109.5 ?
H19B C19 H19C . . 109.5 ?
N4 C30 C31 . . 122.3(5) ?
N4 C30 H30 . . 118.9 ?
C31 C30 H30 . . 118.9 ?
C32 C31 C30 . . 119.7(6) ?
C32 C31 H31 . . 120.2 ?
C30 C31 H31 . . 120.2 ?
C33 C32 C31 . . 117.5(6) ?
C33 C32 H32 . . 121.3 ?
C31 C32 H32 . . 121.3 ?
C32 C33 C34 . . 120.6(6) ?
C32 C33 H33 . . 119.7 ?
C34 C33 H33 . . 119.7 ?
N4 C34 C33 . . 122.1(5) ?
N4 C34 H34 . . 118.9 ?
C33 C34 H34 . . 118.9 ?
N2 C20 C21 . . 123.1(5) ?
N2 C20 H20 . . 118.5 ?
C21 C20 H20 . . 118.5 ?
C22 C21 C20 . . 119.0(5) ?
C22 C21 H21 . . 120.5 ?
C20 C21 H21 . . 120.5 ?
C21 C22 C23 . . 118.8(5) ?
C21 C22 H22 . . 120.6 ?
C23 C22 H22 . . 120.6 ?
C24 C23 C22 . . 119.0(5) ?
C24 C23 H23 . . 120.5 ?
C22 C23 H23 . . 120.5 ?
N2 C24 C23 . . 122.3(5) ?
N2 C24 H24 . . 118.8 ?
C23 C24 H24 . . 118.8 ?
N3 C25 C26 . . 123.5(7) ?
N3 C25 H25 . . 118.2 ?
C26 C25 H25 . . 118.2 ?
C27 C26 C25 . . 118.8(8) ?
C27 C26 H26 . . 120.6 ?
C25 C26 H26 . . 120.6 ?
C26 C27 C28 . . 118.5(7) ?
C26 C27 H27 . . 120.8 ?
C28 C27 H27 . . 120.8 ?
C29 C28 C27 . . 118.9(6) ?
C29 C28 H28 . . 120.6 ?
C27 C28 H28 . . 120.6 ?
N3 C29 C28 . . 123.6(7) ?
N3 C29 H29 . . 118.2 ?
C28 C29 H29 . . 118.2 ?
C1 N1 O1 . . 111.2(4) ?
C1 N1 Fe2 . . 129.6(3) ?
O1 N1 Fe2 . . 118.6(2) ?
C34 N4 C30 . . 117.8(5) ?
C34 N4 Fe3 . . 121.4(4) ?
C30 N4 Fe3 . . 120.6(4) ?
C20 N2 C24 . . 117.8(5) ?
C20 N2 Fe1 . . 121.1(3) ?
C24 N2 Fe1 . . 121.0(4) ?
C25 N3 C29 . . 116.7(5) ?
C25 N3 Fe1 . . 121.5(4) ?
C29 N3 Fe1 . . 121.8(4) ?
N1 O1 Fe1 . . 114.1(2) ?
N1 O1 Fe4 . . 114.4(2) ?
Fe1 O1 Fe4 . . 131.50(15) ?
C1 O2 Fe1 . . 116.4(3) ?
C7 O3 Fe2 . . 132.3(3) ?
Fe3 O16 Fe4 . . 120.97(16) ?
Fe3 O16 Fe2 . . 121.56(17) ?
Fe4 O16 Fe2 . . 117.36(16) ?
C16 O12 Fe2 . . 131.3(3) ?
C16 O13 Fe4 . . 131.9(3) ?
C10 O6 Fe2 . . 131.0(3) ?
C10 O7 Fe3 . . 134.1(3) ?
C8 O4 Fe2 . . 133.5(3) ?
C8 O5 Fe3 . . 131.1(3) ?
C14 O10 Fe4 . . 128.4(3) ?
C14 O11 Fe3 . . 133.1(3) ?
C12 O8 Fe4 . . 132.8(3) ?
C12 O9 Fe3 . . 127.4(3) ?
C18 O15 Fe4 . . 130.4(3) ?
C18 O14 Fe1 . . 134.5(3) ?
H17D O17 H17E . . 114(7) ?
H17F O17A H17G . . 104(7) ?

loop_
_geom_bond_atom_site_label_1
_geom_bond_atom_site_label_2
_geom_bond_site_symmetry_2
_geom_bond_distance
_geom_bond_publ_flag
Cl1 Fe1 . 2.2963(14) y
Fe2 O3 . 1.918(3) y
Fe2 O16 . 1.940(3) y
Fe2 O6 . 2.015(4) y
Fe2 O12 . 2.050(3) y
Fe2 O4 . 2.070(3) y
Fe2 N1 . 2.075(4) y
Fe4 O16 . 1.886(3) y
Fe4 O13 . 2.011(3) y
Fe4 O1 . 2.033(3) y
Fe4 O10 . 2.035(3) y
Fe4 O8 . 2.039(3) y
Fe4 O15 . 2.039(3) y
Fe1 O2 . 1.957(3) y
Fe1 O14 . 1.982(3) y
Fe1 O1 . 2.025(3) y
Fe1 N3 . 2.165(5) y
Fe1 N2 . 2.194(4) y
Fe3 O16 . 1.866(3) y
Fe3 O5 . 2.012(3) y
Fe3 O11 . 2.016(3) y
Fe3 O9 . 2.023(3) y
Fe3 O7 . 2.030(3) y
Fe3 N4 . 2.206(4) y
C1 O2 . 1.297(6) ?
C1 N1 . 1.306(6) ?
C1 C2 . 1.485(6) ?
C2 C7 . 1.392(7) ?
C2 C3 . 1.400(6) ?
C3 C4 . 1.370(7) ?
C3 H3 . 0.9500 ?
C4 C5 . 1.392(8) ?
C4 H4 . 0.9500 ?
C5 C6 . 1.372(7) ?
C5 H5 . 0.9500 ?
C6 C7 . 1.414(6) ?
C6 H6 . 0.9500 ?
C7 O3 . 1.322(6) ?
C16 O12 . 1.254(6) ?
C16 O13 . 1.260(6) ?
C16 C17 . 1.505(7) ?
C17 H17A . 0.9800 ?
C17 H17B . 0.9800 ?
C17 H17C . 0.9800 ?
C10 O7 . 1.257(6) ?
C10 O6 . 1.260(6) ?
C10 C11 . 1.504(8) ?
C11 H11A . 0.9800 ?
C11 H11B . 0.9800 ?
C11 H11C . 0.9800 ?
C8 O5 . 1.255(6) ?
C8 O4 . 1.259(6) ?
C8 C9 . 1.502(7) ?
C9 H9A . 0.9800 ?
C9 H9B . 0.9800 ?
C9 H9C . 0.9800 ?
C14 O10 . 1.256(6) ?
C14 O11 . 1.269(6) ?
C14 C15 . 1.503(7) ?
C15 H15A . 0.9800 ?
C15 H15B . 0.9800 ?
C15 H15C . 0.9800 ?
C12 O8 . 1.259(6) ?
C12 O9 . 1.272(6) ?
C12 C13 . 1.504(7) ?
C13 H13A . 0.9800 ?
C13 H13B . 0.9800 ?
C13 H13C . 0.9800 ?
C18 O14 . 1.258(6) ?
C18 O15 . 1.262(6) ?
C18 C19 . 1.493(7) ?
C19 H19A . 0.9800 ?
C19 H19B . 0.9800 ?
C19 H19C . 0.9800 ?
C30 N4 . 1.346(7) ?
C30 C31 . 1.383(8) ?
C30 H30 . 0.9500 ?
C31 C32 . 1.382(9) ?
C31 H31 . 0.9500 ?
C32 C33 . 1.369(9) ?
C32 H32 . 0.9500 ?
C33 C34 . 1.378(8) ?
C33 H33 . 0.9500 ?
C34 N4 . 1.338(6) ?
C34 H34 . 0.9500 ?
C20 N2 . 1.338(7) ?
C20 C21 . 1.383(8) ?
C20 H20 . 0.9500 ?
C21 C22 . 1.369(8) ?
C21 H21 . 0.9500 ?
C22 C23 . 1.390(8) ?
C22 H22 . 0.9500 ?
C23 C24 . 1.383(8) ?
C23 H23 . 0.9500 ?
C24 N2 . 1.343(7) ?
C24 H24 . 0.9500 ?
C25 N3 . 1.332(8) ?
C25 C26 . 1.388(9) ?
C25 H25 . 0.9500 ?
C26 C27 . 1.367(11) ?
C26 H26 . 0.9500 ?
C27 C28 . 1.387(12) ?
C27 H27 . 0.9500 ?
C28 C29 . 1.370(10) ?
C28 H28 . 0.9500 ?
C29 N3 . 1.339(7) ?
C29 H29 . 0.9500 ?
N1 O1 . 1.416(4) ?
O17 H17D . 0.85(3) ?
O17 H17E . 0.84(3) ?
O17A H17F . 0.86(3) ?
O17A H17G . 0.85(3) ?

loop_
_geom_hbond_atom_site_label_D
_geom_hbond_atom_site_label_H
_geom_hbond_atom_site_label_A
_geom_hbond_site_symmetry_A
_geom_hbond_distance_DH
_geom_hbond_distance_HA
_geom_hbond_distance_DA
_geom_hbond_angle_DHA
_geom_hbond_publ_flag
C6 H6 O17A 1_556 0.95 2.64 3.486(19) 148.5 yes
C15 H15C O15 2_556 0.98 2.62 3.581(7) 165.7 yes
C19 H19A O11 2_546 0.98 2.61 3.424(7) 140.5 yes
C20 H20 N1 . 0.95 2.65 3.429(7) 139.9 yes
C20 H20 O1 . 0.95 2.53 3.100(6) 118.3 yes
C21 H21 O4 2_547 0.95 2.56 3.403(6) 147.5 yes
C23 H23 Cl1 2_446 0.95 2.97 3.697(6) 134.6 yes
C24 H24 Cl1 . 0.95 2.75 3.301(6) 118.0 yes
C25 H25 O2 . 0.95 2.55 3.126(7) 119.0 yes
C26 H26 O17 2_556 0.95 2.20 3.014(12) 143.6 yes
C26 H26 O17A 2_556 0.95 2.60 3.17(3) 118.1 yes
C29 H29 O14 . 0.95 2.48 3.007(7) 115.3 yes
O17 H17D Cl1 1_655 0.85(3) 2.80(3) 3.647(9) 174(15) yes
O17 H17E O3 1_554 0.84(3) 2.03(5) 2.830(8) 159(12) yes
